data_7217554
loop_
_publ_author_name
'Xue, Jun-Hui'
'Hua, Xiao-Hui'
'Yang, Li-Min'
'Li, Wei-Hong'
'Xu, Yi-Zhuang'
'Zhao, Guo-Zhong'
'Zhang, Gao-Hui'
'Liu, Ke-Xin'
'Chen, Jia-Er'
'Wu, Jin-Guang'

_publ_section_title
;
 The coordination of lanthanide ions with picolinamide. The influence of
 different anions
;
_journal_issue 33
_journal_name_full CrystEngComm
_journal_page_first 7711
_journal_paper_doi 10.1039/C4CE00606B
_journal_volume 16
_journal_year 2014
_chemical_formula_moiety 'C12 H22 Gd N4 O7, 3(Cl)'
_chemical_formula_sum 'C12 H22 Cl3 Gd N4 O7'
_chemical_formula_weight 597.94
_chemical_name_systematic
;
?
;
_space_group_IT_number 15
_symmetry_cell_setting monoclinic
_symmetry_space_group_name_Hall '-C 2yc'
_symmetry_space_group_name_H-M 'C 1 2/c 1'
_atom_sites_solution_hydrogens geom
_atom_sites_solution_primary direct
_atom_sites_solution_secondary difmap
_audit_creation_method SHELXL-97
_cell_angle_alpha 90.00
_cell_angle_beta 104.04(3)
_cell_angle_gamma 90.00
_cell_formula_units_Z 8
_cell_length_a 28.616(6)
_cell_length_b 7.7264(15)
_cell_length_c 19.526(4)
_cell_measurement_reflns_used 7122
_cell_measurement_temperature 173(2)
_cell_measurement_theta_max 27.4812
_cell_measurement_theta_min 1.5947
_cell_volume 4188.2(16)
_computing_cell_refinement 'CrystalClear (Rigaku Inc., 2007)'
_computing_data_collection 'CrystalClear (Rigaku Inc., 2007)'
_computing_data_reduction 'CrystalClear (Rigaku Inc., 2007)'
_computing_molecular_graphics
;
Mercury: visualization and analysis of crystal structures, C. F. Macrae,
P. R. Edgington, P. McCabe, E. Pidcock, G. P. Shields, R. Taylor,
M. Towler and J. van de Streek, J. Appl. Cryst., 39, 453-457, 2006.
;
_computing_publication_material 'SHELXS-97 (Sheldrick, 1997)'
_computing_structure_refinement 'SHELXL-97 (Sheldrick, 1997)'
_computing_structure_solution 'SHELXS-97 (Sheldrick, 1990)'
_diffrn_ambient_temperature 173(2)
_diffrn_detector_area_resol_mean 28.5714
_diffrn_measured_fraction_theta_full 0.998
_diffrn_measured_fraction_theta_max 0.998
_diffrn_measurement_device_type 'Saturn724+ CCD'
_diffrn_measurement_method '\w scans at fixed \c = 45\%'
_diffrn_radiation_monochromator graphite
_diffrn_radiation_source 'fine-focus sealed tube'
_diffrn_radiation_type MoK\a
_diffrn_radiation_wavelength 0.71073
_diffrn_reflns_av_R_equivalents 0.0463
_diffrn_reflns_av_sigmaI/netI 0.0435
_diffrn_reflns_limit_h_max 36
_diffrn_reflns_limit_h_min -36
_diffrn_reflns_limit_k_max 9
_diffrn_reflns_limit_k_min -10
_diffrn_reflns_limit_l_max 20
_diffrn_reflns_limit_l_min -25
_diffrn_reflns_number 15503
_diffrn_reflns_theta_full 27.49
_diffrn_reflns_theta_max 27.49
_diffrn_reflns_theta_min 1.47
_exptl_absorpt_coefficient_mu 3.589
_exptl_absorpt_correction_T_max 1.0000
_exptl_absorpt_correction_T_min 0.7425
_exptl_absorpt_correction_type multi-scan
_exptl_absorpt_process_details 'CrystalClear (Rigaku Inc., 2008)'
_exptl_crystal_colour Colorless
_exptl_crystal_density_diffrn 1.897
_exptl_crystal_density_method 'not measured'
_exptl_crystal_description block
_exptl_crystal_F_000 2344
_exptl_crystal_size_max 0.40
_exptl_crystal_size_mid 0.35
_exptl_crystal_size_min 0.21
_refine_diff_density_max 1.163
_refine_diff_density_min -1.372
_refine_diff_density_rms 0.250
_refine_ls_extinction_method none
_refine_ls_goodness_of_fit_ref 1.238
_refine_ls_hydrogen_treatment constr
_refine_ls_matrix_type full
_refine_ls_number_parameters 244
_refine_ls_number_reflns 4784
_refine_ls_number_restraints 0
_refine_ls_restrained_S_all 1.238
_refine_ls_R_factor_all 0.0396
_refine_ls_R_factor_gt 0.0357
_refine_ls_shift/su_max 0.001
_refine_ls_shift/su_mean 0.000
_refine_ls_structure_factor_coef Fsqd
_refine_ls_weighting_details 'calc w=1/[\s^2^(Fo^2^)+(0.0547P)^2^+9.3904P] where P=(Fo^2^+2Fc^2^)/3'
_refine_ls_weighting_scheme calc
_refine_ls_wR_factor_gt 0.1016
_refine_ls_wR_factor_ref 0.1163
_reflns_number_gt 4570
_reflns_number_total 4784
_reflns_threshold_expression >2sigma(I)
_cod_duplicate_entry 7216640
_cod_data_source_file c4ce00606b2.cif
_cod_data_source_block sa1844
_cod_original_cell_volume 4188.1(14)
_cod_original_sg_symbol_H-M C2/c
_cod_database_code 7217554

loop_
_symmetry_equiv_pos_as_xyz
'x, y, z'
'-x, y, -z+1/2'
'x+1/2, y+1/2, z'
'-x+1/2, y+1/2, -z+1/2'
'-x, -y, -z'
'x, -y, z-1/2'
'-x+1/2, -y+1/2, -z'
'x+1/2, -y+1/2, z-1/2'

loop_
_atom_site_label
_atom_site_type_symbol
_atom_site_fract_x
_atom_site_fract_y
_atom_site_fract_z
_atom_site_U_iso_or_equiv
_atom_site_adp_type
_atom_site_occupancy
_atom_site_symmetry_multiplicity
_atom_site_calc_flag
_atom_site_refinement_flags
Gd1 Gd 0.108099(8) 0.72714(3) 0.205519(11) 0.01821(10) Uani 1 1 d .
O1 O 0.06257(13) 0.7585(4) 0.08620(19) 0.0231(8) Uani 1 1 d .
O2 O 0.06209(12) 0.6902(5) 0.28988(18) 0.0236(7) Uani 1 1 d .
N4 N 0.04451(16) 0.7072(6) 0.3953(2) 0.0262(9) Uani 1 1 d .
H4C H 0.0196 0.6421 0.3815 0.031 Uiso 1 1 calc R
H4D H 0.0518 0.7471 0.4376 0.031 Uiso 1 1 calc R
N1 N 0.14023(14) 0.5625(5) 0.1082(2) 0.0229(8) Uani 1 1 d .
C11 C 0.17418(17) 1.0048(6) 0.3392(3) 0.0256(10) Uani 1 1 d .
H11 H 0.1893 1.0334 0.3036 0.031 Uiso 1 1 calc R
C6 C 0.07659(18) 0.7175(6) 0.0325(3) 0.0218(10) Uani 1 1 d .
N2 N 0.05211(18) 0.7621(6) -0.0315(2) 0.0307(11) Uani 1 1 d .
H2A H 0.0259 0.8206 -0.0370 0.037 Uiso 1 1 calc R
H2B H 0.0624 0.7325 -0.0677 0.037 Uiso 1 1 calc R
C1 C 0.12069(17) 0.6083(6) 0.0404(2) 0.0216(9) Uani 1 1 d .
N3 N 0.13713(14) 0.8957(5) 0.3238(2) 0.0224(8) Uani 1 1 d .
C2 C 0.13963(18) 0.5564(7) -0.0152(3) 0.0271(10) Uani 1 1 d .
H2 H 0.1258 0.5932 -0.0610 0.032 Uiso 1 1 calc R
C7 C 0.11461(16) 0.8595(6) 0.3756(2) 0.0204(9) Uani 1 1 d .
C12 C 0.07140(18) 0.7454(6) 0.3516(3) 0.0203(10) Uani 1 1 d .
C10 C 0.19153(18) 1.0784(6) 0.4055(3) 0.0268(10) Uani 1 1 d .
H10 H 0.2170 1.1567 0.4135 0.032 Uiso 1 1 calc R
C5 C 0.17779(17) 0.4545(7) 0.1194(3) 0.0278(11) Uani 1 1 d .
H5 H 0.1911 0.4182 0.1654 0.033 Uiso 1 1 calc R
C4 C 0.19795(19) 0.3938(7) 0.0667(3) 0.0319(12) Uani 1 1 d .
H4 H 0.2237 0.3168 0.0770 0.038 Uiso 1 1 calc R
C8 C 0.13041(18) 0.9254(6) 0.4437(2) 0.0244(10) Uani 1 1 d .
H8 H 0.1144 0.8978 0.4785 0.029 Uiso 1 1 calc R
C3 C 0.17951(19) 0.4487(7) -0.0012(3) 0.0294(11) Uani 1 1 d .
H3 H 0.1935 0.4143 -0.0373 0.035 Uiso 1 1 calc R
C9 C 0.17036(18) 1.0330(7) 0.4587(3) 0.0266(10) Uani 1 1 d .
H9 H 0.1826 1.0738 0.5044 0.032 Uiso 1 1 calc R
Cl2 Cl 0.06291(5) 0.25245(15) 0.31139(7) 0.0254(3) Uani 1 1 d .
Cl3 Cl 0.25045(4) 0.46501(17) 0.35145(6) 0.0278(3) Uani 1 1 d .
O3 O 0.19769(14) 0.7301(4) 0.2385(2) 0.0278(8) Uani 1 1 d .
H3B H 0.2149 0.7751 0.2140 0.033 Uiso 1 1 d R
H3A H 0.2163 0.6819 0.2731 0.033 Uiso 1 1 d R
O5 O 0.04730(12) 0.4973(4) 0.17355(16) 0.0227(7) Uani 1 1 d .
H5B H 0.0525 0.4238 0.1446 0.027 Uiso 1 1 d R
H5A H 0.0404 0.4491 0.2084 0.027 Uiso 1 1 d R
O7 O 0.05109(12) 0.9614(5) 0.19443(18) 0.0258(7) Uani 1 1 d .
H7A H 0.0438 1.0355 0.1621 0.031 Uiso 1 1 d R
H7B H 0.0424 0.9903 0.2309 0.031 Uiso 1 1 d R
O6 O 0.14230(12) 0.9769(5) 0.1578(2) 0.0325(9) Uani 1 1 d .
H6A H 0.1683 0.9841 0.1451 0.039 Uiso 1 1 d R
H6B H 0.1258 1.0492 0.1300 0.039 Uiso 1 1 d R
O4 O 0.14070(12) 0.4735(5) 0.2733(2) 0.0315(8) Uani 1 1 d .
H4B H 0.1673 0.4698 0.3033 0.038 Uiso 1 1 d R
H4A H 0.1276 0.4146 0.2997 0.038 Uiso 1 1 d R
Cl1 Cl 0.06314(5) 0.21018(15) 0.06756(6) 0.0245(3) Uani 1 1 d .

loop_
_atom_site_aniso_label
_atom_site_aniso_U_11
_atom_site_aniso_U_22
_atom_site_aniso_U_33
_atom_site_aniso_U_23
_atom_site_aniso_U_13
_atom_site_aniso_U_12
Gd1 0.01647(15) 0.02196(15) 0.01618(15) 0.00142(8) 0.00394(10) 0.00052(8)
O1 0.0245(19) 0.0292(18) 0.0168(17) 0.0007(13) 0.0071(15) 0.0051(14)
O2 0.0227(17) 0.0285(17) 0.0202(17) -0.0030(15) 0.0066(13) -0.0051(15)
N4 0.025(2) 0.035(2) 0.020(2) -0.0011(18) 0.0069(17) -0.0076(18)
N1 0.023(2) 0.024(2) 0.0219(19) 0.0001(17) 0.0058(16) -0.0006(16)
C11 0.025(2) 0.024(2) 0.029(3) 0.002(2) 0.009(2) 0.0002(19)
C6 0.022(2) 0.025(2) 0.020(2) -0.0014(19) 0.0071(19) -0.0057(18)
N2 0.026(2) 0.050(3) 0.017(2) 0.0060(19) 0.0063(19) 0.0107(19)
C1 0.024(2) 0.021(2) 0.021(2) -0.0021(19) 0.0082(18) -0.0067(19)
N3 0.0215(19) 0.023(2) 0.0228(19) 0.0007(17) 0.0063(16) 0.0011(16)
C2 0.031(3) 0.028(2) 0.025(2) -0.002(2) 0.011(2) -0.004(2)
C7 0.019(2) 0.019(2) 0.023(2) 0.0021(19) 0.0049(18) 0.0020(18)
C12 0.020(2) 0.022(2) 0.018(2) 0.0008(18) 0.0032(19) 0.0017(18)
C10 0.023(2) 0.022(2) 0.033(3) -0.004(2) 0.002(2) -0.0045(19)
C5 0.022(2) 0.029(3) 0.031(3) 0.003(2) 0.004(2) 0.001(2)
C4 0.028(3) 0.025(2) 0.043(3) -0.005(2) 0.011(2) 0.006(2)
C8 0.029(2) 0.025(2) 0.020(2) 0.001(2) 0.0068(19) 0.001(2)
C3 0.036(3) 0.026(2) 0.032(3) -0.007(2) 0.018(2) -0.006(2)
C9 0.028(3) 0.028(3) 0.022(2) -0.001(2) 0.0014(19) 0.002(2)
Cl2 0.0298(7) 0.0276(6) 0.0191(6) 0.0014(4) 0.0063(5) -0.0017(5)
Cl3 0.0204(5) 0.0340(6) 0.0281(6) 0.0027(5) 0.0042(4) 0.0029(5)
O3 0.0192(18) 0.033(2) 0.031(2) 0.0102(15) 0.0064(16) 0.0002(14)
O5 0.0301(17) 0.0229(16) 0.0162(15) 0.0009(13) 0.0078(13) -0.0014(14)
O7 0.0303(18) 0.0284(18) 0.0203(16) 0.0030(15) 0.0088(14) 0.0083(15)
O6 0.0180(17) 0.034(2) 0.047(2) 0.0181(18) 0.0092(16) 0.0034(15)
O4 0.0181(17) 0.035(2) 0.039(2) 0.0170(17) 0.0031(14) 0.0002(15)
Cl1 0.0263(6) 0.0284(6) 0.0196(6) 0.0012(5) 0.0069(5) 0.0054(5)

loop_
_atom_type_symbol
_atom_type_description
_atom_type_scat_dispersion_real
_atom_type_scat_dispersion_imag
_atom_type_scat_source
C C 0.0033 0.0016 'International Tables Vol C Tables 4.2.6.8 and 6.1.1.4'
H H 0.0000 0.0000 'International Tables Vol C Tables 4.2.6.8 and 6.1.1.4'
N N 0.0061 0.0033 'International Tables Vol C Tables 4.2.6.8 and 6.1.1.4'
O O 0.0106 0.0060 'International Tables Vol C Tables 4.2.6.8 and 6.1.1.4'
Cl Cl 0.1484 0.1585 'International Tables Vol C Tables 4.2.6.8 and 6.1.1.4'
Gd Gd -0.1653 3.9035 'International Tables Vol C Tables 4.2.6.8 and 6.1.1.4'

loop_
_geom_angle_atom_site_label_1
_geom_angle_atom_site_label_2
_geom_angle_atom_site_label_3
_geom_angle
O2 Gd1 O1 115.33(12)
O2 Gd1 O7 70.97(12)
O1 Gd1 O7 68.86(11)
O2 Gd1 O4 74.15(12)
O1 Gd1 O4 131.44(12)
O7 Gd1 O4 145.00(12)
O2 Gd1 O6 134.64(13)
O1 Gd1 O6 73.90(12)
O7 Gd1 O6 72.44(12)
O4 Gd1 O6 135.19(11)
O2 Gd1 O5 67.04(11)
O1 Gd1 O5 68.95(11)
O7 Gd1 O5 95.61(12)
O4 Gd1 O5 73.11(11)
O6 Gd1 O5 142.80(11)
O2 Gd1 O3 122.32(13)
O1 Gd1 O3 122.36(13)
O7 Gd1 O3 130.44(12)
O4 Gd1 O3 68.28(11)
O6 Gd1 O3 66.98(11)
O5 Gd1 O3 133.95(11)
O2 Gd1 N3 63.52(12)
O1 Gd1 N3 142.61(12)
O7 Gd1 N3 76.56(12)
O4 Gd1 N3 85.53(13)
O6 Gd1 N3 82.67(13)
O5 Gd1 N3 129.79(12)
O3 Gd1 N3 71.28(13)
O2 Gd1 N1 142.82(12)
O1 Gd1 N1 63.15(12)
O7 Gd1 N1 130.20(12)
O4 Gd1 N1 81.26(13)
O6 Gd1 N1 82.19(13)
O5 Gd1 N1 79.47(12)
O3 Gd1 N1 70.88(13)
N3 Gd1 N1 142.16(12)
C6 O1 Gd1 125.6(3)
C12 O2 Gd1 127.5(3)
C5 N1 C1 116.6(4)
C5 N1 Gd1 126.3(3)
C1 N1 Gd1 116.5(3)
N3 C11 C10 123.6(5)
O1 C6 N2 121.5(5)
O1 C6 C1 119.4(4)
N2 C6 C1 119.1(5)
N1 C1 C2 122.9(5)
N1 C1 C6 112.8(4)
C2 C1 C6 124.3(4)
C11 N3 C7 117.4(4)
C11 N3 Gd1 125.6(3)
C7 N3 Gd1 116.8(3)
C3 C2 C1 118.7(5)
N3 C7 C8 122.3(4)
N3 C7 C12 113.3(4)
C8 C7 C12 124.4(4)
O2 C12 N4 122.0(5)
O2 C12 C7 118.1(5)
N4 C12 C7 120.0(5)
C9 C10 C11 118.6(5)
N1 C5 C4 123.8(5)
C3 C4 C5 119.0(5)
C9 C8 C7 118.8(5)
C4 C3 C2 118.8(5)
C10 C9 C8 119.1(5)

loop_
_geom_bond_atom_site_label_1
_geom_bond_atom_site_label_2
_geom_bond_distance
Gd1 O2 2.362(3)
Gd1 O1 2.390(4)
Gd1 O7 2.411(3)
Gd1 O4 2.421(3)
Gd1 O6 2.448(4)
Gd1 O5 2.458(3)
Gd1 O3 2.487(4)
Gd1 N3 2.606(4)
Gd1 N1 2.631(4)
O1 C6 1.251(6)
O2 C12 1.246(6)
N4 C12 1.313(7)
N1 C5 1.336(6)
N1 C1 1.353(6)
C11 N3 1.330(6)
C11 C10 1.391(7)
C6 N2 1.322(7)
C6 C1 1.494(7)
C1 C2 1.386(7)
N3 C7 1.353(6)
C2 C3 1.385(7)
C7 C8 1.394(6)
C7 C12 1.498(7)
C10 C9 1.370(7)
C5 C4 1.379(7)
C4 C3 1.369(8)
C8 C9 1.386(7)
